data_2009169
loop_
_publ_author_name
'Ziemer, Burkhard'
'Krauss, Babett'

_publ_section_title
;
 5-Hydroxy-1-phosphabicyclo[3.3.1]nonane <i>P</i>-sulfide
;
_journal_issue 11
_journal_name_full 'Acta Crystallographica Section C'
_journal_page_first IUC9900143
_journal_paper_doi 10.1107/S0108270199098534
_journal_volume 55
_journal_year 1999
_chemical_formula_sum 'C8 H15 O P S'
_chemical_formula_weight 190.26
_chemical_melting_point 515.0(10)
_chemical_name_systematic
;
 5-Hydroxy-1-phosphabicyclo[3.3.1]nonansulfide
;
_space_group_IT_number 86
_symmetry_cell_setting tetragonal
_symmetry_space_group_name_Hall '-P 4bc'
_symmetry_space_group_name_H-M 'P 42/n :2'
_audit_creation_method SHELXL-93
_cell_angle_alpha 90.00
_cell_angle_beta 90.00
_cell_angle_gamma 90.00
_cell_formula_units_Z 8
_cell_length_a 14.9099(13)
_cell_length_b 14.9099(13)
_cell_length_c 8.548(2)
_cell_measurement_reflns_used 25
_cell_measurement_temperature 150(2)
_cell_measurement_theta_max 16.5
_cell_measurement_theta_min 13.5
_cell_volume 1900.3(5)
_computing_cell_refinement 'STADI4-1.07 (Stoe, 1997)'
_computing_data_collection 'STADI4-1.07 (Stoe, 1997)'
_computing_data_reduction 'XRED-1.08 (Stoe, 1997)'
_computing_molecular_graphics 'XSTEP-2.04 (Stoe, 1997)'
_computing_publication_material 'SHELXL-93 (Sheldrick, 1993)'
_computing_structure_refinement 'SHELXL-93 (Sheldrick, 1993)'
_computing_structure_solution 'SHELXS-86 (Sheldrick, 1990)'
_diffrn_ambient_temperature 150(2)
_diffrn_measurement_device 'Stoe Stadi-4'
_diffrn_measurement_method '2\q/\w scan, ratio = 1.0, width (\w) = 1.1-1.25\%'
_diffrn_radiation_monochromator 'planar graphite'
_diffrn_radiation_source 'fine-focus sealed X-ray tube'
_diffrn_radiation_type MoK\a
_diffrn_radiation_wavelength 0.71073
_diffrn_reflns_av_R_equivalents 0.030
_diffrn_reflns_av_sigmaI/netI 0.0304
_diffrn_reflns_limit_h_max 20
_diffrn_reflns_limit_h_min -14
_diffrn_reflns_limit_k_max 20
_diffrn_reflns_limit_k_min -14
_diffrn_reflns_limit_l_max 12
_diffrn_reflns_limit_l_min 0
_diffrn_reflns_number 5888
_diffrn_reflns_theta_max 30.00
_diffrn_reflns_theta_min 1.93
_diffrn_standards_decay_% 2.9
_diffrn_standards_interval_time 120
_diffrn_standards_number 3
_exptl_absorpt_coefficient_mu 0.453
_exptl_absorpt_correction_T_max 0.709
_exptl_absorpt_correction_T_min 0.625
_exptl_absorpt_correction_type '\y scan'
_exptl_absorpt_process_details '(North et al., 1968)'
_exptl_crystal_colour colorless
_exptl_crystal_density_diffrn 1.330
_exptl_crystal_density_method 'not measured'
_exptl_crystal_description block
_exptl_crystal_F_000 816
_exptl_crystal_size_max 1.02
_exptl_crystal_size_mid 0.91
_exptl_crystal_size_min 0.76
_refine_diff_density_max 0.323
_refine_diff_density_min -0.185
_refine_ls_extinction_coef 0.0341(14)
_refine_ls_extinction_method SHELXL93
_refine_ls_goodness_of_fit_all 1.079
_refine_ls_goodness_of_fit_obs 1.083
_refine_ls_hydrogen_treatment refall
_refine_ls_matrix_type full
_refine_ls_number_parameters 162
_refine_ls_number_reflns 2767
_refine_ls_number_restraints 0
_refine_ls_restrained_S_all 1.079
_refine_ls_restrained_S_obs 1.083
_refine_ls_R_factor_all 0.021
_refine_ls_R_factor_obs .020
_refine_ls_shift/esd_max 0.012
_refine_ls_shift/esd_mean 0.002
_refine_ls_structure_factor_coef Fsqd
_refine_ls_weighting_details 'w = 1/[\s^2^(Fo^2^)+(0.0301P)^2^+0.1149P] where P = (Fo^2^+2Fc^2^)/3'
_refine_ls_weighting_scheme calc
_refine_ls_wR_factor_all 0.055
_refine_ls_wR_factor_obs .054
_reflns_number_observed 2710
_reflns_number_total 2767
_reflns_observed_criterion I>2\s(I)
_cod_data_source_file qa0182.cif
_cod_data_source_block QA0182
_cod_depositor_comments
;
The following automatic conversions were performed:
'_symmetry_cell_setting' value 'Tetragonal' changed to 'tetragonal'
according to '/home/saulius/struct/CIF-dictionaries/cif_core.dic'
dictionary named 'cif_core.dic' version 2.4.1 from 2010-06-29.

Automatic conversion script
Id: cif_fix_enum 1527 2010-12-29 10:47:43Z saulius 

The following automatic conversions were performed:

'_symmetry_cell_setting' value 'Tetragonal' changed to 'tetragonal'
according to /home/saulius/struct/CIF-dictionaries/cif_core.dic
dictionary named 'cif_core.dic' version 2.4.1 from 2010-06-29.

Automatic conversion script
Id: cif_fix_values 1715 2011-07-08 13:25:40Z adriana 

The following automatic conversions were performed:

'_refine_ls_weighting_scheme' value 'calc w =
1/[\s^2^(Fo^2^)+(0.0301P)^2^+0.1149P] where P = (Fo^2^+2Fc^2^)/3' was
changed to 'calc'. New tag '_refine_ls_weighting_details' was
created. The value of the new tag was set to 'w =
1/[\s^2^(Fo^2^)+(0.0301P)^2^+0.1149P] where P = (Fo^2^+2Fc^2^)/3'.

Automatic conversion script
Id: cif_fix_values 3143 2015-03-26 13:38:13Z robertas 
;
_cod_original_cell_volume 1900.4(4)
_cod_original_sg_symbol_H-M 'P 42/n'
_cod_original_formula_sum 'C8 H15 O1 P1 S1'
_cod_database_code 2009169

loop_
_symmetry_equiv_pos_as_xyz
'x, y, z'
'-y, x+1/2, z+1/2'
'-x+1/2, -y+1/2, z'
'y+1/2, -x, z+1/2'
'-x, -y, -z'
'y, -x-1/2, -z-1/2'
'x-1/2, y-1/2, -z'
'-y-1/2, x, -z-1/2'

loop_
_atom_site_aniso_label
_atom_site_aniso_U_11
_atom_site_aniso_U_22
_atom_site_aniso_U_33
_atom_site_aniso_U_12
_atom_site_aniso_U_13
_atom_site_aniso_U_23
C2 .0257(5) .0250(5) .0186(4) .0061(4) .0062(4) .0024(4)
C3 .0241(4) .0192(4) .0197(4) -.0001(3) .0020(3) .0048(3)
C4 .0220(4) .0136(4) .0242(4) -.0015(3) .0012(3) .0008(3)
C5 .0160(3) .0147(4) .0174(4) -.0002(3) .0008(3) -.0035(3)
C6 .0157(4) .0213(4) .0219(4) -.0021(3) .0005(3) -.0029(3)
C7 .0188(4) .0222(4) .0229(4) -.0042(3) -.0020(3) -.0030(4)
C8 .0274(5) .0180(4) .0283(5) -.0036(4) -.0022(4) -.0043(4)
C9 .0192(4) .0174(4) .0161(3) .0024(3) -.0016(3) -.0027(3)
O1 .0220(3) .0204(3) .0244(4) -.0007(3) .0021(3) -.0104(3)
P1 .02181(12) .01494(11) .01570(10) .00368(8) -.00023(8) -.00107(7)
S1 .0360(2) .02366(14) .02460(12) .01466(11) -.00192(9) -.00123(9)

loop_
_atom_site_label
_atom_site_fract_x
_atom_site_fract_y
_atom_site_fract_z
_atom_site_U_iso_or_equiv
_atom_site_thermal_displace_type
_atom_site_calc_flag
_atom_site_refinement_flags
_atom_site_occupancy
_atom_site_disorder_group
_atom_site_type_symbol
C2 .12969(7) .50831(7) .18461(12) .0231(2) Uani d . 1 . C
H2A .0671(12) .4932(11) .1658(19) .034(4) Uiso d . 1 . H
H2B .1300(11) .5435(12) .2775(19) .036(4) Uiso d . 1 . H
C3 .18968(7) .42483(7) .19838(11) .0210(2) Uani d . 1 . C
H3A .2441(11) .4421(11) .2467(17) .029(4) Uiso d . 1 . H
H3B .1573(10) .3834(10) .2677(15) .024(3) Uiso d . 1 . H
C4 .20681(7) .37615(6) .04294(12) .0199(2) Uani d . 1 . C
H4A .1551(12) .3478(12) .0108(16) .029(4) Uiso d . 1 . H
H4B .2496(10) .3259(10) .0582(15) .020(3) Uiso d . 1 . H
C5 .23994(6) .43354(6) -.09472(10) .0161(2) Uani d . 1 . C
C6 .33305(6) .47553(6) -.07372(12) .0196(2) Uani d . 1 . C
H6A .3480(10) .5035(10) -.1731(17) .021(3) Uiso d . 1 . H
H6B .3719(10) .4297(10) -.0513(16) .020(3) Uiso d . 1 . H
C7 .34379(7) .54796(7) .05281(12) .0213(2) Uani d . 1 . C
H7A .4012(11) .5785(11) .0378(17) .027(4) Uiso d . 1 . H
H7B .3470(8) .5232(8) .1526(15) .012(3) Uiso d . 1 . H
C8 .27237(8) .62201(7) .04939(14) .0245(2) Uani d . 1 . C
H8A .2705(12) .6549(12) .1445(19) .040(4) Uiso d . 1 . H
H8B .2793(11) .6624(12) -.0318(18) .032(4) Uiso d . 1 . H
C9 .17017(6) .50583(6) -.13616(11) .0176(2) Uani d . 1 . C
H9A .1884(11) .5385(11) -.2288(16) .025(3) Uiso d . 1 . H
H9B .1095(10) .4771(9) -.1529(17) .024(3) Uiso d . 1 . H
O1 .25014(5) .37654(5) -.22908(8) .0223(2) Uani d . 1 . O
H1 .2062(13) .3460(12) -.2414(17) .035(4) Uiso d . 1 . H
P1 .15813(2) .58303(2) .02493(3) .01748(7) Uani d . 1 . P
S1 .07002(2) .67930(2) -.00379(3) .02808(8) Uani d . 1 . S

loop_
_atom_type_symbol
_atom_type_description
_atom_type_scat_dispersion_real
_atom_type_scat_dispersion_imag
_atom_type_scat_source
C C 0.0020 0.0020 'International Tables Vol C Tables 4.2.6.8 and 6.1.1.4'
H H 0.0000 0.0000 'International Tables Vol C Tables 4.2.6.8 and 6.1.1.4'
O O 0.0080 0.0060 'International Tables Vol C Tables 4.2.6.8 and 6.1.1.4'
P P 0.0900 0.0950 'International Tables Vol C Tables 4.2.6.8 and 6.1.1.4'
S S 0.1100 0.1240 'International Tables Vol C Tables 4.2.6.8 and 6.1.1.4'

loop_
_geom_angle_atom_site_label_1
_geom_angle_atom_site_label_2
_geom_angle_atom_site_label_3
_geom_angle
C3 C2 P1 114.79(7)
C3 C2 H2A 112.6(10)
P1 C2 H2A 104.0(10)
C3 C2 H2B 112.3(11)
P1 C2 H2B 106.8(10)
H2A C2 H2B 105.7(14)
C4 C3 C2 114.41(8)
C4 C3 H3A 111.3(9)
C2 C3 H3A 108.2(10)
C4 C3 H3B 107.8(8)
C2 C3 H3B 105.6(9)
H3A C3 H3B 109.2(13)
C3 C4 C5 116.94(8)
C3 C4 H4A 109.6(10)
C5 C4 H4A 107.2(9)
C3 C4 H4B 110.5(7)
C5 C4 H4B 108.3(8)
H4A C4 H4B 103.3(13)
O1 C5 C6 103.84(7)
O1 C5 C4 108.47(7)
C6 C5 C4 115.38(8)
O1 C5 C9 107.56(7)
C6 C5 C9 110.67(8)
C4 C5 C9 110.42(7)
C5 C6 C7 117.62(8)
C5 C6 H6A 106.3(9)
C7 C6 H6A 106.8(9)
C5 C6 H6B 107.0(9)
C7 C6 H6B 108.1(9)
H6A C6 H6B 111.0(11)
C8 C7 C6 114.84(8)
C8 C7 H7A 105.6(9)
C6 C7 H7A 109.1(9)
C8 C7 H7B 109.8(7)
C6 C7 H7B 111.8(8)
H7A C7 H7B 105.0(11)
C7 C8 P1 115.08(7)
C7 C8 H8A 112.1(11)
P1 C8 H8A 103.7(11)
C7 C8 H8B 113.9(11)
P1 C8 H8B 103.1(10)
H8A C8 H8B 108.1(14)
C5 C9 P1 109.78(6)
C5 C9 H9A 110.6(10)
P1 C9 H9A 109.3(9)
C5 C9 H9B 109.9(8)
P1 C9 H9B 106.8(8)
H9A C9 H9B 110.4(12)
C5 O1 H1 110.7(12)
C9 P1 C8 101.49(5)
C9 P1 C2 101.89(5)
C8 P1 C2 109.28(5)
C9 P1 S1 115.99(3)
C8 P1 S1 114.17(4)
C2 P1 S1 112.79(4)

loop_
_geom_bond_atom_site_label_1
_geom_bond_atom_site_label_2
_geom_bond_site_symmetry_2
_geom_bond_distance
_geom_bond_publ_flag
C2 C3 . 1.5373(14) ?
C2 P1 . 1.8123(11) ?
C2 H2A . .97(2) ?
C2 H2B . .95(2) ?
C3 C4 . 1.5355(14) ?
C3 H3A . .95(2) ?
C3 H3B . .983(14) ?
C4 C5 . 1.5365(13) ?
C4 H4A . .92(2) ?
C4 H4B . .993(15) ?
C5 O1 . 1.4369(11) ?
C5 C6 . 1.5334(12) ?
C5 C9 . 1.5392(13) ?
C6 C7 . 1.5368(13) ?
C6 H6A . .972(15) ?
C6 H6B . .92(2) ?
C7 C8 . 1.534(2) ?
C7 H7A . .98(2) ?
C7 H7B . .931(13) ?
C8 P1 . 1.8118(11) ?
C8 H8A . .95(2) ?
C8 H8B . .92(2) ?
C9 P1 . 1.8038(9) ?
C9 H9A . .969(15) ?
C9 H9B . 1.012(15) ?
O1 H1 . .80(2) ?
P1 S1 . 1.9613(4) ?

loop_
_geom_torsion_atom_site_label_1
_geom_torsion_atom_site_label_2
_geom_torsion_atom_site_label_3
_geom_torsion_atom_site_label_4
_geom_torsion
P1 C2 C3 C4 -46.08(11)
C2 C3 C4 C5 51.11(12)
C3 C4 C5 O1 -178.85(8)
C3 C4 C5 C6 65.20(11)
C3 C4 C5 C9 -61.21(11)
O1 C5 C6 C7 174.45(8)
C4 C5 C6 C7 -66.99(11)
C9 C5 C6 C7 59.30(11)
C5 C6 C7 C8 -48.63(12)
C6 C7 C8 P1 44.86(11)
O1 C5 C9 P1 -177.28(6)
C6 C5 C9 P1 -64.48(8)
C4 C5 C9 P1 64.52(9)
C5 C9 P1 C8 56.81(7)
C5 C9 P1 C2 -55.97(7)
C5 C9 P1 S1 -178.86(5)
C7 C8 P1 C9 -47.62(9)
C7 C8 P1 C2 59.47(9)
C7 C8 P1 S1 -173.16(7)
C3 C2 P1 C9 47.30(9)
C3 C2 P1 C8 -59.52(9)
C3 C2 P1 S1 172.34(7)

loop_
_cod_related_entry_id
_cod_related_entry_database
_cod_related_entry_code
1 ChemSpider 4425156
